data_7224825
loop_
_publ_author_name
'Panda, Tarun Kanti Kanti'
'Harinath, A.'
'Anga, Srinivas'

_publ_section_title
;
 Alkali Metal Catalyzed Dehydro-coupling of Boranes and Amines Leading to
 the Formation of B-N Bond
;
_journal_name_full 'RSC Adv.'
_journal_paper_doi 10.1039/C6RA04125F
_journal_year 2016
_chemical_formula_moiety 'C14 H18 B N O2'
_chemical_formula_sum 'C14 H18 B N O2'
_chemical_formula_weight 243.10
_space_group_crystal_system triclinic
_space_group_IT_number 2
_space_group_name_Hall '-P 1'
_space_group_name_H-M_alt 'P -1'
_symmetry_space_group_name_Hall '-P 1'
_symmetry_space_group_name_H-M 'P -1'
_atom_sites_solution_hydrogens geom
_audit_creation_method SHELXL-2014/7
_audit_update_record
;
2016-02-03 deposited with the CCDC.
2016-04-04 downloaded from the CCDC.
;
_cell_angle_alpha 71.175(19)
_cell_angle_beta 88.013(15)
_cell_angle_gamma 88.035(15)
_cell_formula_units_Z 4
_cell_length_a 9.9037(16)
_cell_length_b 10.603(2)
_cell_length_c 13.511(3)
_cell_measurement_reflns_used 1534
_cell_measurement_temperature 150(2)
_cell_measurement_theta_max 71.7443
_cell_measurement_theta_min 3.4541
_cell_volume 1341.7(5)
_computing_structure_refinement 'SHELXL-2014/7 (Sheldrick, 2014)'
_diffrn_ambient_temperature 150(2)
_diffrn_measured_fraction_theta_full 0.998
_diffrn_measured_fraction_theta_max 0.970
_diffrn_measurement_device_type 'Agilent Supernova'
_diffrn_radiation_type CuK\a
_diffrn_radiation_wavelength 1.54184
_diffrn_reflns_av_R_equivalents 0.0460
_diffrn_reflns_av_unetI/netI 0.0867
_diffrn_reflns_Laue_measured_fraction_full 0.998
_diffrn_reflns_Laue_measured_fraction_max 0.970
_diffrn_reflns_limit_h_max 6
_diffrn_reflns_limit_h_min -12
_diffrn_reflns_limit_k_max 12
_diffrn_reflns_limit_k_min -13
_diffrn_reflns_limit_l_max 16
_diffrn_reflns_limit_l_min -16
_diffrn_reflns_number 8607
_diffrn_reflns_point_group_measured_fraction_full 0.998
_diffrn_reflns_point_group_measured_fraction_max 0.970
_diffrn_reflns_theta_full 67.684
_diffrn_reflns_theta_max 71.820
_diffrn_reflns_theta_min 3.457
_exptl_absorpt_coefficient_mu 0.624
_exptl_crystal_colour colorless
_exptl_crystal_density_diffrn 1.203
_exptl_crystal_description block
_exptl_crystal_F_000 520
_refine_diff_density_max 0.426
_refine_diff_density_min -0.366
_refine_diff_density_rms 0.092
_refine_ls_extinction_coef 0.0011(11)
_refine_ls_extinction_expression Fc^*^=kFc[1+0.001xFc^2^\l^3^/sin(2\q)]^-1/4^
_refine_ls_extinction_method 'SHELXL-2014/7 (Sheldrick 2014'
_refine_ls_goodness_of_fit_ref 1.135
_refine_ls_hydrogen_treatment constr
_refine_ls_matrix_type full
_refine_ls_number_parameters 334
_refine_ls_number_reflns 5102
_refine_ls_number_restraints 0
_refine_ls_restrained_S_all 1.135
_refine_ls_R_factor_all 0.1598
_refine_ls_R_factor_gt 0.1084
_refine_ls_shift/su_max 0.000
_refine_ls_shift/su_mean 0.000
_refine_ls_structure_factor_coef Fsqd
_refine_ls_weighting_details 'w=1/[\s^2^(Fo^2^)+(0.2000P)^2^] where P=(Fo^2^+2Fc^2^)/3'
_refine_ls_weighting_scheme calc
_refine_ls_wR_factor_gt 0.3310
_refine_ls_wR_factor_ref 0.3779
_reflns_Friedel_coverage 0.000
_reflns_number_gt 2796
_reflns_number_total 5102
_reflns_threshold_expression 'I > 2\s(I)'
_cod_data_source_file c6ra04125f2.cif
_cod_data_source_block M
_cod_database_code 7224825
_shelx_shelxl_version_number 2014/7
_shelx_space_group_comment
;
The symmetry employed for this shelxl refinement is uniquely defined
by the following loop, which should always be used as a source of
symmetry information in preference to the above space-group names.
They are only intended as comments.
;

loop_
_space_group_symop_operation_xyz
'x, y, z'
'-x, -y, -z'

loop_
_atom_site_label
_atom_site_type_symbol
_atom_site_fract_x
_atom_site_fract_y
_atom_site_fract_z
_atom_site_U_iso_or_equiv
_atom_site_adp_type
_atom_site_occupancy
_atom_site_site_symmetry_order
_atom_site_calc_flag
_atom_site_refinement_flags_posn
_atom_site_refinement_flags_adp
B1 B 0.1085(6) 0.3043(6) 0.2118(5) 0.0490(13) Uani 1 1 d . .
B2 B 0.4103(6) 0.2101(6) -0.2198(5) 0.0530(13) Uani 1 1 d . .
N1 N 0.0420(4) 0.2093(4) 0.1777(3) 0.0502(10) Uani 1 1 d . .
N2 N 0.3498(4) 0.3284(4) -0.2070(3) 0.0516(10) Uani 1 1 d . .
O1 O 0.1567(4) 0.2762(3) 0.3088(3) 0.0617(10) Uani 1 1 d . .
O2 O 0.1331(3) 0.4309(3) 0.1467(3) 0.0553(9) Uani 1 1 d . .
O3 O 0.4215(4) 0.0966(4) -0.1364(3) 0.0592(10) Uani 1 1 d . .
O4 O 0.4624(4) 0.2002(3) -0.3119(3) 0.0575(9) Uani 1 1 d . .
C1 C 0.2064(5) 0.4001(5) 0.3180(4) 0.0553(13) Uani 1 1 d . .
C2 C 0.2294(5) 0.4856(5) 0.2006(4) 0.0529(12) Uani 1 1 d . .
C3 C 0.3671(6) 0.4632(8) 0.1563(6) 0.086(2) Uani 1 1 d . .
H3A H 0.3838 0.3695 0.1703 0.128 Uiso 1 1 calc R U
H3B H 0.4351 0.4984 0.1884 0.128 Uiso 1 1 calc R U
H3C H 0.3698 0.5077 0.0821 0.128 Uiso 1 1 calc R U
C4 C 0.2010(7) 0.6328(6) 0.1768(5) 0.0813(19) Uani 1 1 d . .
H4A H 0.2184 0.6780 0.1038 0.122 Uiso 1 1 calc R U
H4B H 0.2585 0.6669 0.2176 0.122 Uiso 1 1 calc R U
H4C H 0.1082 0.6474 0.1939 0.122 Uiso 1 1 calc R U
C5 C 0.3324(7) 0.3679(7) 0.3821(5) 0.0801(19) Uani 1 1 d . .
H5A H 0.3103 0.3105 0.4514 0.120 Uiso 1 1 calc R U
H5B H 0.3690 0.4489 0.3858 0.120 Uiso 1 1 calc R U
H5C H 0.3980 0.3239 0.3498 0.120 Uiso 1 1 calc R U
C6 C 0.0973(6) 0.4550(6) 0.3729(5) 0.0721(16) Uani 1 1 d . .
H6A H 0.0174 0.4734 0.3318 0.108 Uiso 1 1 calc R U
H6B H 0.1268 0.5357 0.3819 0.108 Uiso 1 1 calc R U
H6C H 0.0776 0.3909 0.4400 0.108 Uiso 1 1 calc R U
C7 C 0.0019(5) 0.2302(6) 0.0738(4) 0.0589(13) Uani 1 1 d . .
H7 H 0.0085 0.3103 0.0193 0.071 Uiso 1 1 calc R U
C8 C -0.0473(5) 0.1168(6) 0.0653(4) 0.0591(13) Uani 1 1 d . .
H8 H -0.0784 0.1055 0.0046 0.071 Uiso 1 1 calc R U
C9 C -0.0430(5) 0.0170(5) 0.1666(4) 0.0517(12) Uani 1 1 d . .
C10 C 0.0108(5) 0.0776(5) 0.2352(4) 0.0480(11) Uani 1 1 d . .
C11 C 0.0244(5) 0.0100(5) 0.3412(4) 0.0552(12) Uani 1 1 d . .
H11 H 0.0582 0.0514 0.3858 0.066 Uiso 1 1 calc R U
C12 C -0.0146(5) -0.1219(6) 0.3780(4) 0.0607(14) Uani 1 1 d . .
H12 H -0.0071 -0.1695 0.4488 0.073 Uiso 1 1 calc R U
C13 C -0.0649(6) -0.1851(5) 0.3109(5) 0.0620(14) Uani 1 1 d . .
H13 H -0.0882 -0.2742 0.3373 0.074 Uiso 1 1 calc R U
C14 C -0.0803(5) -0.1167(5) 0.2064(5) 0.0583(13) Uani 1 1 d . .
H14 H -0.1151 -0.1587 0.1624 0.070 Uiso 1 1 calc R U
C15 C 0.4915(5) 0.0569(5) -0.2944(4) 0.0576(13) Uani 1 1 d . .
C16 C 0.5035(5) 0.0018(5) -0.1730(4) 0.0554(13) Uani 1 1 d . .
C17 C 0.6457(6) 0.0045(6) -0.1344(5) 0.0691(16) Uani 1 1 d . .
H17A H 0.6820 0.0914 -0.1666 0.104 Uiso 1 1 calc R U
H17B H 0.7022 -0.0606 -0.1524 0.104 Uiso 1 1 calc R U
H17C H 0.6425 -0.0156 -0.0598 0.104 Uiso 1 1 calc R U
C18 C 0.4423(6) -0.1334(6) -0.1205(5) 0.0723(17) Uani 1 1 d . .
H18A H 0.4493 -0.1566 -0.0460 0.108 Uiso 1 1 calc R U
H18B H 0.4899 -0.1992 -0.1440 0.108 Uiso 1 1 calc R U
H18C H 0.3489 -0.1300 -0.1381 0.108 Uiso 1 1 calc R U
C19 C 0.3755(6) 0.0033(6) -0.3365(5) 0.0673(15) Uani 1 1 d . .
H19A H 0.2946 0.0082 -0.2966 0.101 Uiso 1 1 calc R U
H19B H 0.3950 -0.0879 -0.3315 0.101 Uiso 1 1 calc R U
H19C H 0.3629 0.0553 -0.4085 0.101 Uiso 1 1 calc R U
C20 C 0.6211(6) 0.0454(6) -0.3542(5) 0.0689(16) Uani 1 1 d . .
H20A H 0.6055 0.0797 -0.4280 0.103 Uiso 1 1 calc R U
H20B H 0.6498 -0.0465 -0.3357 0.103 Uiso 1 1 calc R U
H20C H 0.6899 0.0958 -0.3369 0.103 Uiso 1 1 calc R U
C21 C 0.3048(5) 0.3412(5) -0.1113(4) 0.0543(12) Uani 1 1 d . .
H21 H 0.3108 0.2737 -0.0473 0.065 Uiso 1 1 calc R U
C22 C 0.2507(5) 0.4664(6) -0.1241(4) 0.0584(13) Uani 1 1 d . .
H22 H 0.2143 0.4986 -0.0723 0.070 Uiso 1 1 calc R U
C23 C 0.2624(5) 0.5383(5) -0.2360(4) 0.0512(12) Uani 1 1 d . .
C24 C 0.2279(5) 0.6689(5) -0.2950(4) 0.0561(13) Uani 1 1 d . .
H24 H 0.1903 0.7286 -0.2637 0.067 Uiso 1 1 calc R U
C25 C 0.2517(5) 0.7063(6) -0.4023(4) 0.0591(13) Uani 1 1 d . .
H25 H 0.2284 0.7925 -0.4435 0.071 Uiso 1 1 calc R U
C26 C 0.3092(6) 0.6192(6) -0.4497(4) 0.0601(13) Uani 1 1 d . .
H26 H 0.3233 0.6477 -0.5219 0.072 Uiso 1 1 calc R U
C27 C 0.3466(5) 0.4891(5) -0.3911(4) 0.0545(12) Uani 1 1 d . .
H27 H 0.3858 0.4302 -0.4226 0.065 Uiso 1 1 calc R U
C28 C 0.3226(5) 0.4514(5) -0.2836(4) 0.0504(11) Uani 1 1 d . .

loop_
_atom_site_aniso_label
_atom_site_aniso_U_11
_atom_site_aniso_U_22
_atom_site_aniso_U_33
_atom_site_aniso_U_23
_atom_site_aniso_U_13
_atom_site_aniso_U_12
B1 0.050(3) 0.044(3) 0.054(3) -0.018(2) -0.008(2) -0.001(2)
B2 0.055(3) 0.051(3) 0.051(3) -0.013(3) -0.005(2) -0.004(2)
N1 0.054(2) 0.050(2) 0.050(2) -0.0183(19) -0.0053(17) -0.0067(18)
N2 0.060(2) 0.044(2) 0.049(2) -0.0113(18) -0.0073(17) 0.0013(18)
O1 0.084(3) 0.043(2) 0.059(2) -0.0138(16) -0.0202(17) -0.0066(17)
O2 0.059(2) 0.049(2) 0.058(2) -0.0162(16) -0.0094(15) -0.0085(15)
O3 0.068(2) 0.046(2) 0.059(2) -0.0107(16) -0.0037(16) 0.0064(16)
O4 0.073(2) 0.0398(19) 0.057(2) -0.0118(15) -0.0050(16) -0.0005(15)
C1 0.068(3) 0.043(3) 0.057(3) -0.017(2) -0.015(2) -0.008(2)
C2 0.058(3) 0.047(3) 0.056(3) -0.018(2) -0.013(2) -0.007(2)
C3 0.066(4) 0.101(6) 0.095(5) -0.038(4) -0.002(3) -0.017(4)
C4 0.118(5) 0.046(3) 0.077(4) -0.013(3) -0.018(4) -0.011(3)
C5 0.093(5) 0.066(4) 0.081(4) -0.020(3) -0.041(3) -0.005(3)
C6 0.084(4) 0.066(4) 0.073(4) -0.031(3) 0.000(3) -0.015(3)
C7 0.070(3) 0.056(3) 0.049(3) -0.015(2) -0.003(2) -0.011(3)
C8 0.066(3) 0.061(3) 0.056(3) -0.026(3) -0.004(2) -0.009(2)
C9 0.051(3) 0.051(3) 0.058(3) -0.023(2) -0.004(2) -0.004(2)
C10 0.046(3) 0.045(3) 0.058(3) -0.023(2) -0.001(2) -0.0018(19)
C11 0.058(3) 0.046(3) 0.062(3) -0.018(2) -0.012(2) 0.001(2)
C12 0.060(3) 0.054(3) 0.064(3) -0.013(3) -0.015(2) 0.000(2)
C13 0.070(4) 0.042(3) 0.073(4) -0.016(3) -0.002(3) -0.001(2)
C14 0.058(3) 0.048(3) 0.074(4) -0.026(3) -0.002(2) -0.003(2)
C15 0.063(3) 0.043(3) 0.064(3) -0.014(2) 0.002(2) 0.001(2)
C16 0.060(3) 0.041(3) 0.062(3) -0.012(2) -0.002(2) 0.005(2)
C17 0.062(3) 0.059(3) 0.082(4) -0.016(3) -0.010(3) 0.008(3)
C18 0.079(4) 0.052(3) 0.075(4) -0.006(3) 0.008(3) 0.000(3)
C19 0.079(4) 0.058(3) 0.071(4) -0.029(3) -0.002(3) -0.003(3)
C20 0.081(4) 0.056(3) 0.067(4) -0.017(3) 0.012(3) 0.003(3)
C21 0.060(3) 0.051(3) 0.050(3) -0.013(2) 0.000(2) 0.000(2)
C22 0.062(3) 0.058(3) 0.055(3) -0.018(2) 0.004(2) 0.001(2)
C23 0.051(3) 0.045(3) 0.055(3) -0.012(2) -0.008(2) -0.003(2)
C24 0.056(3) 0.045(3) 0.068(3) -0.019(2) -0.001(2) 0.000(2)
C25 0.060(3) 0.048(3) 0.065(3) -0.011(2) -0.009(2) 0.000(2)
C26 0.070(3) 0.053(3) 0.052(3) -0.009(2) -0.012(2) -0.004(2)
C27 0.064(3) 0.047(3) 0.051(3) -0.013(2) -0.007(2) -0.001(2)
C28 0.053(3) 0.042(3) 0.054(3) -0.011(2) -0.010(2) 0.000(2)

loop_
_atom_type_symbol
_atom_type_description
_atom_type_scat_dispersion_real
_atom_type_scat_dispersion_imag
_atom_type_scat_source
B B 0.0090 0.0039 'International Tables Vol C Tables 4.2.6.8 and 6.1.1.4'
N N 0.0311 0.0180 'International Tables Vol C Tables 4.2.6.8 and 6.1.1.4'
O O 0.0492 0.0322 'International Tables Vol C Tables 4.2.6.8 and 6.1.1.4'
C C 0.0181 0.0091 'International Tables Vol C Tables 4.2.6.8 and 6.1.1.4'
H H 0.0000 0.0000 'International Tables Vol C Tables 4.2.6.8 and 6.1.1.4'

loop_
_geom_angle_atom_site_label_1
_geom_angle_atom_site_label_2
_geom_angle_atom_site_label_3
_geom_angle
O1 B1 O2 114.6(5)
O1 B1 N1 123.0(5)
O2 B1 N1 122.3(5)
O3 B2 O4 114.9(5)
O3 B2 N2 120.4(5)
O4 B2 N2 124.8(5)
C10 N1 C7 106.6(4)
C10 N1 B1 128.4(4)
C7 N1 B1 124.9(4)
C21 N2 C28 106.6(4)
C21 N2 B2 124.8(4)
C28 N2 B2 128.6(4)
B1 O1 C1 107.4(4)
B1 O2 C2 105.8(4)
B2 O3 C16 106.3(4)
B2 O4 C15 106.6(4)
O1 C1 C6 106.8(4)
O1 C1 C5 108.5(4)
C6 C1 C5 110.4(5)
O1 C1 C2 101.9(4)
C6 C1 C2 113.6(5)
C5 C1 C2 114.9(5)
O2 C2 C4 109.6(4)
O2 C2 C3 105.6(4)
C4 C2 C3 109.8(5)
O2 C2 C1 102.9(4)
C4 C2 C1 114.7(5)
C3 C2 C1 113.7(5)
C2 C3 H3A 109.5
C2 C3 H3B 109.5
H3A C3 H3B 109.5
C2 C3 H3C 109.5
H3A C3 H3C 109.5
H3B C3 H3C 109.5
C2 C4 H4A 109.5
C2 C4 H4B 109.5
H4A C4 H4B 109.5
C2 C4 H4C 109.5
H4A C4 H4C 109.5
H4B C4 H4C 109.5
C1 C5 H5A 109.5
C1 C5 H5B 109.5
H5A C5 H5B 109.5
C1 C5 H5C 109.5
H5A C5 H5C 109.5
H5B C5 H5C 109.5
C1 C6 H6A 109.5
C1 C6 H6B 109.5
H6A C6 H6B 109.5
C1 C6 H6C 109.5
H6A C6 H6C 109.5
H6B C6 H6C 109.5
C8 C7 N1 110.2(5)
C8 C7 H7 124.9
N1 C7 H7 124.9
C7 C8 C9 107.8(5)
C7 C8 H8 126.1
C9 C8 H8 126.1
C14 C9 C10 118.9(5)
C14 C9 C8 134.3(5)
C10 C9 C8 106.8(5)
C11 C10 N1 129.5(5)
C11 C10 C9 122.0(5)
N1 C10 C9 108.5(4)
C12 C11 C10 117.5(5)
C12 C11 H11 121.3
C10 C11 H11 121.3
C11 C12 C13 121.5(5)
C11 C12 H12 119.3
C13 C12 H12 119.3
C14 C13 C12 120.7(5)
C14 C13 H13 119.7
C12 C13 H13 119.7
C13 C14 C9 119.4(5)
C13 C14 H14 120.3
C9 C14 H14 120.3
O4 C15 C19 107.6(4)
O4 C15 C20 107.8(4)
C19 C15 C20 110.2(5)
O4 C15 C16 101.7(4)
C19 C15 C16 114.6(4)
C20 C15 C16 114.2(5)
O3 C16 C18 105.8(4)
O3 C16 C17 106.3(4)
C18 C16 C17 110.4(5)
O3 C16 C15 103.7(4)
C18 C16 C15 115.3(5)
C17 C16 C15 114.3(4)
C16 C17 H17A 109.5
C16 C17 H17B 109.5
H17A C17 H17B 109.5
C16 C17 H17C 109.5
H17A C17 H17C 109.5
H17B C17 H17C 109.5
C16 C18 H18A 109.5
C16 C18 H18B 109.5
H18A C18 H18B 109.5
C16 C18 H18C 109.5
H18A C18 H18C 109.5
H18B C18 H18C 109.5
C15 C19 H19A 109.5
C15 C19 H19B 109.5
H19A C19 H19B 109.5
C15 C19 H19C 109.5
H19A C19 H19C 109.5
H19B C19 H19C 109.5
C15 C20 H20A 109.5
C15 C20 H20B 109.5
H20A C20 H20B 109.5
C15 C20 H20C 109.5
H20A C20 H20C 109.5
H20B C20 H20C 109.5
C22 C21 N2 111.3(5)
C22 C21 H21 124.4
N2 C21 H21 124.4
C21 C22 C23 105.6(4)
C21 C22 H22 127.2
C23 C22 H22 127.2
C28 C23 C24 120.6(5)
C28 C23 C22 107.4(4)
C24 C23 C22 132.0(5)
C25 C24 C23 117.4(5)
C25 C24 H24 121.3
C23 C24 H24 121.3
C26 C25 C24 121.9(5)
C26 C25 H25 119.0
C24 C25 H25 119.0
C25 C26 C27 121.1(5)
C25 C26 H26 119.4
C27 C26 H26 119.4
C28 C27 C26 117.1(5)
C28 C27 H27 121.5
C26 C27 H27 121.5
C27 C28 C23 121.9(5)
C27 C28 N2 129.0(5)
C23 C28 N2 109.1(4)

loop_
_geom_bond_atom_site_label_1
_geom_bond_atom_site_label_2
_geom_bond_distance
B1 O1 1.347(7)
B1 O2 1.371(7)
B1 N1 1.424(7)
B2 O3 1.361(7)
B2 O4 1.365(7)
B2 N2 1.431(7)
N1 C10 1.400(6)
N1 C7 1.418(6)
N2 C21 1.398(6)
N2 C28 1.403(6)
O1 C1 1.462(6)
O2 C2 1.462(6)
O3 C16 1.468(6)
O4 C15 1.480(6)
C1 C6 1.495(8)
C1 C5 1.509(8)
C1 C2 1.565(7)
C2 C4 1.507(7)
C2 C3 1.513(8)
C3 H3A 0.9600
C3 H3B 0.9600
C3 H3C 0.9600
C4 H4A 0.9600
C4 H4B 0.9600
C4 H4C 0.9600
C5 H5A 0.9600
C5 H5B 0.9600
C5 H5C 0.9600
C6 H6A 0.9600
C6 H6B 0.9600
C6 H6C 0.9600
C7 C8 1.352(8)
C7 H7 0.9300
C8 C9 1.436(8)
C8 H8 0.9300
C9 C14 1.402(7)
C9 C10 1.413(7)
C10 C11 1.388(7)
C11 C12 1.388(7)
C11 H11 0.9300
C12 C13 1.403(8)
C12 H12 0.9300
C13 C14 1.375(8)
C13 H13 0.9300
C14 H14 0.9300
C15 C19 1.505(8)
C15 C20 1.516(7)
C15 C16 1.560(7)
C16 C18 1.516(7)
C16 C17 1.523(8)
C17 H17A 0.9600
C17 H17B 0.9600
C17 H17C 0.9600
C18 H18A 0.9600
C18 H18B 0.9600
C18 H18C 0.9600
C19 H19A 0.9600
C19 H19B 0.9600
C19 H19C 0.9600
C20 H20A 0.9600
C20 H20B 0.9600
C20 H20C 0.9600
C21 C22 1.375(7)
C21 H21 0.9300
C22 C23 1.459(7)
C22 H22 0.9300
C23 C28 1.392(7)
C23 C24 1.394(7)
C24 C25 1.388(7)
C24 H24 0.9300
C25 C26 1.381(8)
C25 H25 0.9300
C26 C27 1.395(7)
C26 H26 0.9300
C27 C28 1.390(7)
C27 H27 0.9300

loop_
_geom_hbond_atom_site_label_D
_geom_hbond_atom_site_label_H
_geom_hbond_atom_site_label_A
_geom_hbond_distance_DH
_geom_hbond_distance_HA
_geom_hbond_distance_DA
_geom_hbond_angle_DHA
_geom_hbond_site_symmetry_A
C11 H11 O1 0.93 2.49 3.049(6) 118.7 .
C27 H27 O4 0.93 2.52 3.094(6) 120.1 .
C17 H17C O3 0.96 2.57 3.511(8) 165.7 2_655

loop_
_geom_torsion_atom_site_label_1
_geom_torsion_atom_site_label_2
_geom_torsion_atom_site_label_3
_geom_torsion_atom_site_label_4
_geom_torsion
O1 B1 N1 C10 2.4(8)
O2 B1 N1 C10 179.8(4)
O1 B1 N1 C7 -173.3(5)
O2 B1 N1 C7 4.1(8)
O3 B2 N2 C21 3.5(8)
O4 B2 N2 C21 -175.4(5)
O3 B2 N2 C28 -176.0(5)
O4 B2 N2 C28 5.1(9)
O2 B1 O1 C1 7.4(6)
N1 B1 O1 C1 -174.9(5)
O1 B1 O2 C2 11.1(6)
N1 B1 O2 C2 -166.6(5)
O4 B2 O3 C16 6.6(6)
N2 B2 O3 C16 -172.4(5)
O3 B2 O4 C15 11.0(6)
N2 B2 O4 C15 -170.1(5)
B1 O1 C1 C6 98.3(5)
B1 O1 C1 C5 -142.7(5)
B1 O1 C1 C2 -21.1(5)
B1 O2 C2 C4 -145.6(5)
B1 O2 C2 C3 96.3(5)
B1 O2 C2 C1 -23.1(5)
O1 C1 C2 O2 26.7(5)
C6 C1 C2 O2 -87.7(5)
C5 C1 C2 O2 143.7(5)
O1 C1 C2 C4 145.6(5)
C6 C1 C2 C4 31.2(6)
C5 C1 C2 C4 -97.4(6)
O1 C1 C2 C3 -86.9(5)
C6 C1 C2 C3 158.7(5)
C5 C1 C2 C3 30.1(7)
C10 N1 C7 C8 -2.1(6)
B1 N1 C7 C8 174.4(5)
N1 C7 C8 C9 1.1(6)
C7 C8 C9 C14 179.5(6)
C7 C8 C9 C10 0.2(6)
C7 N1 C10 C11 -176.8(5)
B1 N1 C10 C11 6.8(8)
C7 N1 C10 C9 2.1(5)
B1 N1 C10 C9 -174.2(5)
C14 C9 C10 C11 -1.8(8)
C8 C9 C10 C11 177.6(5)
C14 C9 C10 N1 179.1(4)
C8 C9 C10 N1 -1.5(6)
N1 C10 C11 C12 -179.9(5)
C9 C10 C11 C12 1.3(8)
C10 C11 C12 C13 0.4(8)
C11 C12 C13 C14 -1.6(9)
C12 C13 C14 C9 1.0(8)
C10 C9 C14 C13 0.6(8)
C8 C9 C14 C13 -178.6(5)
B2 O4 C15 C19 98.6(5)
B2 O4 C15 C20 -142.6(5)
B2 O4 C15 C16 -22.2(5)
B2 O3 C16 C18 -142.0(5)
B2 O3 C16 C17 100.6(5)
B2 O3 C16 C15 -20.2(5)
O4 C15 C16 O3 25.6(5)
C19 C15 C16 O3 -90.2(5)
C20 C15 C16 O3 141.4(5)
O4 C15 C16 C18 140.8(4)
C19 C15 C16 C18 25.0(6)
C20 C15 C16 C18 -103.4(6)
O4 C15 C16 C17 -89.6(5)
C19 C15 C16 C17 154.6(5)
C20 C15 C16 C17 26.2(7)
C28 N2 C21 C22 -0.1(6)
B2 N2 C21 C22 -179.6(5)
N2 C21 C22 C23 -0.1(6)
C21 C22 C23 C28 0.2(6)
C21 C22 C23 C24 -178.4(5)
C28 C23 C24 C25 2.1(7)
C22 C23 C24 C25 -179.5(5)
C23 C24 C25 C26 -0.9(8)
C24 C25 C26 C27 -0.3(8)
C25 C26 C27 C28 0.4(8)
C26 C27 C28 C23 0.8(8)
C26 C27 C28 N2 -179.9(5)
C24 C23 C28 C27 -2.1(8)
C22 C23 C28 C27 179.1(5)
C24 C23 C28 N2 178.5(4)
C22 C23 C28 N2 -0.2(6)
C21 N2 C28 C27 -179.1(5)
B2 N2 C28 C27 0.4(9)
C21 N2 C28 C23 0.2(6)
B2 N2 C28 C23 179.7(5)
